data_7117169
loop_
_publ_author_name
'Cristina Mottillo'
'Tomislav Friscic'

_publ_section_title
;
 Supramolecular imidazolium frameworks: direct analogues of metal azolate
 frameworks with charge-inverted node-and-linker structure
;
_journal_name_full Chem.Commun.
_journal_page_first 8924
_journal_paper_doi 10.1039/C5cc01645B
_journal_volume 51
_journal_year 2015
_chemical_formula_sum 'C28 H28 N4 O5 S'
_chemical_formula_weight 532.60
_chemical_name_common '2-phenylbenzimidazolium Sulfate Ethanol Solvate'
_space_group_crystal_system orthorhombic
_space_group_IT_number 60
_space_group_name_Hall '-P 2n 2ab'
_space_group_name_H-M_alt 'P b c n'
_symmetry_space_group_name_Hall '-P 2n 2ab'
_symmetry_space_group_name_H-M 'P b c n'
_atom_sites_solution_hydrogens geom
_audit_creation_method SHELXL-2014/7
_audit_update_record
;
2015-02-24 deposited with the CCDC.
2015-03-09 downloaded from the CCDC.
;
_cell_angle_alpha 90
_cell_angle_beta 90
_cell_angle_gamma 90
_cell_formula_units_Z 4
_cell_length_a 16.620(4)
_cell_length_b 8.218(2)
_cell_length_c 19.159(5)
_cell_measurement_reflns_used 2031
_cell_measurement_temperature 100(2)
_cell_measurement_theta_max 20.12
_cell_measurement_theta_min 2.45
_cell_volume 2616.8(11)
_computing_cell_refinement 'Bruker SAINT'
_computing_data_collection 'Bruker APEX2'
_computing_data_reduction 'Bruker SAINT'
_computing_molecular_graphics 'Bruker SHELXTL'
_computing_publication_material 'Bruker SHELXTL'
_computing_structure_refinement 'SHELXL-2014/7 (Sheldrick, 2014)'
_computing_structure_solution 'SHELXS-97 (Sheldrick 2008)'
_diffrn_ambient_temperature 100(2)
_diffrn_measured_fraction_theta_full 0.984
_diffrn_measured_fraction_theta_max 0.978
_diffrn_measurement_device_type 'Bruker APEX-II CCD'
_diffrn_measurement_method '\f and \w scans'
_diffrn_radiation_type MoK\a
_diffrn_radiation_wavelength 0.71073
_diffrn_reflns_av_R_equivalents 0.1162
_diffrn_reflns_av_unetI/netI 0.0559
_diffrn_reflns_laue_measured_fraction_full 0.984
_diffrn_reflns_laue_measured_fraction_max 0.978
_diffrn_reflns_limit_h_max 19
_diffrn_reflns_limit_h_min -19
_diffrn_reflns_limit_k_max 9
_diffrn_reflns_limit_k_min -9
_diffrn_reflns_limit_l_max 22
_diffrn_reflns_limit_l_min -22
_diffrn_reflns_number 23489
_diffrn_reflns_point_group_measured_fraction_full 0.984
_diffrn_reflns_point_group_measured_fraction_max 0.978
_diffrn_reflns_theta_full 25.000
_diffrn_reflns_theta_max 25.260
_diffrn_reflns_theta_min 2.451
_exptl_absorpt_coefficient_mu 0.170
_exptl_absorpt_correction_T_max 0.7452
_exptl_absorpt_correction_T_min 0.5655
_exptl_absorpt_correction_type multi-scan
_exptl_absorpt_process_details 'Blessing (1995)'
_exptl_crystal_colour Colourless
_exptl_crystal_density_diffrn 1.352
_exptl_crystal_description Plates
_exptl_crystal_F_000 1120
_exptl_crystal_size_max 0.70
_exptl_crystal_size_mid 0.50
_exptl_crystal_size_min 0.10
_refine_diff_density_max 0.359
_refine_diff_density_min -0.360
_refine_diff_density_rms 0.063
_refine_ls_extinction_coef .
_refine_ls_extinction_method none
_refine_ls_goodness_of_fit_ref 1.095
_refine_ls_hydrogen_treatment constr
_refine_ls_matrix_type full
_refine_ls_number_parameters 273
_refine_ls_number_reflns 2314
_refine_ls_number_restraints 189
_refine_ls_restrained_S_all 1.074
_refine_ls_R_factor_all 0.1497
_refine_ls_R_factor_gt 0.1023
_refine_ls_shift/su_max 0.000
_refine_ls_shift/su_mean 0.000
_refine_ls_structure_factor_coef Fsqd
_refine_ls_weighting_details 'w=1/[\s^2^(Fo^2^)+(0.0403P)^2^+11.0419P] where P=(Fo^2^+2Fc^2^)/3'
_refine_ls_weighting_scheme calc
_refine_ls_wR_factor_gt 0.2031
_refine_ls_wR_factor_ref 0.2235
_reflns_Friedel_coverage 0.000
_reflns_friedel_fraction_full .
_reflns_friedel_fraction_max .
_reflns_number_gt 1527
_reflns_number_total 2314
_reflns_threshold_expression 'I > 2\s(I)'
_cod_data_source_file c5cc01645b2.cif
_cod_data_source_block (H2PhBim)2SO4_EtOH
_cod_database_code 7117169
_shelx_shelxl_version_number 2014/7
_shelx_space_group_comment
;
The symmetry employed for this shelxl refinement is uniquely defined
by the following loop, which should always be used as a source of
symmetry information in preference to the above space-group names.
They are only intended as comments.
;

loop_
_space_group_symop_operation_xyz
'x, y, z'
'-x+1/2, -y+1/2, z+1/2'
'x+1/2, -y+1/2, -z'
'-x, y, -z+1/2'
'-x, -y, -z'
'x-1/2, y-1/2, -z-1/2'
'-x-1/2, y-1/2, z'
'x, -y, z-1/2'

loop_
_atom_site_label
_atom_site_type_symbol
_atom_site_fract_x
_atom_site_fract_y
_atom_site_fract_z
_atom_site_U_iso_or_equiv
_atom_site_adp_type
_atom_site_occupancy
_atom_site_site_symmetry_order
_atom_site_calc_flag
_atom_site_refinement_flags_posn
_atom_site_refinement_flags_adp
_atom_site_refinement_flags_occupancy
_atom_site_disorder_assembly
_atom_site_disorder_group
S1 S 0.0000 0.6451(2) -0.2500 0.0361(5) Uani 1 2 d S T P . .
O1 O -0.0466(2) 0.5463(5) -0.2980(2) 0.0521(11) Uani 1 1 d . . . . .
O2 O 0.0542(3) 0.7439(7) -0.2913(3) 0.101(2) Uani 1 1 d . . . . .
O3 O 0.0310(9) -0.3010(15) 0.5586(6) 0.118(5) Uani 0.5 1 d D . P A -1
H3B H 0.0223 -0.2825 0.6000 0.177 Uiso 0.5 1 calc R U P A -1
N1 N 0.3235(5) 0.1098(10) 0.2510(5) 0.0202(18) Uani 0.42 1 d . U P B 1
H1 H 0.3659 0.0684 0.2695 0.024 Uiso 0.42 1 calc R U P B 1
N2 N 0.1988(7) 0.1778(14) 0.2274(6) 0.026(3) Uani 0.42 1 d . U P B 1
H2 H 0.1472 0.1852 0.2298 0.032 Uiso 0.42 1 calc R U P B 1
C1 C 0.2435(6) 0.2500(11) 0.1805(4) 0.016(2) Uani 0.42 1 d G U P B 1
C2 C 0.3226(6) 0.2073(11) 0.1956(4) 0.017(3) Uani 0.42 1 d G U P B 1
C3 C 0.3848(5) 0.2624(14) 0.1533(6) 0.033(3) Uani 0.42 1 d G U P B 1
H3 H 0.4377 0.2339 0.1634 0.040 Uiso 0.42 1 calc R U P B 1
C4 C 0.3681(6) 0.3602(18) 0.0960(6) 0.050(5) Uani 0.42 1 d G U P B 1
H4 H 0.4097 0.3971 0.0677 0.060 Uiso 0.42 1 calc R U P B 1
C5 C 0.2890(8) 0.4029(18) 0.0809(6) 0.039(5) Uani 0.42 1 d G U P B 1
H5 H 0.2778 0.4683 0.0425 0.047 Uiso 0.42 1 calc R U P B 1
C6 C 0.2268(5) 0.3478(14) 0.1231(6) 0.038(4) Uani 0.42 1 d G U P B 1
H6 H 0.1739 0.3764 0.1130 0.046 Uiso 0.42 1 calc R U P B 1
C7 C 0.2470(12) 0.086(2) 0.2737(8) 0.019(4) Uani 0.42 1 d . U P B 1
C8 C 0.2210(7) -0.0056(14) 0.3330(5) 0.021(4) Uani 0.42 1 d G U P B 1
C9 C 0.2772(5) -0.0871(13) 0.3739(6) 0.026(3) Uani 0.42 1 d G U P B 1
H9 H 0.3316 -0.0817 0.3627 0.031 Uiso 0.42 1 calc R U P B 1
C10 C 0.2520(7) -0.1768(15) 0.4314(6) 0.037(4) Uani 0.42 1 d G U P B 1
H10 H 0.2895 -0.2313 0.4587 0.044 Uiso 0.42 1 calc R U P B 1
C11 C 0.1707(8) -0.185(2) 0.4481(7) 0.055(7) Uani 0.42 1 d G U P B 1
H11 H 0.1538 -0.2448 0.4866 0.066 Uiso 0.42 1 calc R U P B 1
C12 C 0.1146(5) -0.103(2) 0.4072(9) 0.043(6) Uani 0.42 1 d G U P B 1
H12 H 0.0602 -0.1087 0.4183 0.052 Uiso 0.42 1 calc R U P B 1
C13 C 0.1397(6) -0.0137(16) 0.3497(7) 0.035(4) Uani 0.42 1 d G U P B 1
H13 H 0.1022 0.0409 0.3223 0.042 Uiso 0.42 1 calc R U P B 1
N1A N 0.1828(6) 0.1274(11) 0.2638(5) 0.043(3) Uani 0.58 1 d . U P C 2
H1A H 0.1465 0.1780 0.2403 0.052 Uiso 0.58 1 calc R U P C 2
N2A N 0.2993(5) 0.0368(9) 0.2967(5) 0.046(2) Uani 0.58 1 d . . P C 2
H2A H 0.3506 0.0228 0.2970 0.055 Uiso 0.58 1 calc R U P C 2
C1A C 0.2459(5) -0.0313(11) 0.3427(5) 0.033(3) Uani 0.58 1 d G U P C 2
C2A C 0.1708(6) 0.0279(9) 0.3232(3) 0.040(3) Uani 0.58 1 d G U P C 2
C3A C 0.1030(4) -0.0129(13) 0.3619(5) 0.052(3) Uani 0.58 1 d G U P C 2
H3A H 0.0528 0.0267 0.3488 0.062 Uiso 0.58 1 calc R U P C 2
C4A C 0.1102(5) -0.1131(17) 0.4200(6) 0.062(6) Uani 0.58 1 d G U P C 2
H4A H 0.0649 -0.1404 0.4459 0.074 Uiso 0.58 1 calc R U P C 2
C5A C 0.1853(7) -0.1723(15) 0.4395(5) 0.046(4) Uani 0.58 1 d G U P C 2
H5A H 0.1901 -0.2393 0.4784 0.055 Uiso 0.58 1 calc R U P C 2
C6A C 0.2531(4) -0.1315(12) 0.4008(5) 0.050(4) Uani 0.58 1 d G U P C 2
H6A H 0.3033 -0.1711 0.4138 0.060 Uiso 0.58 1 calc R U P C 2
C7A C 0.2590(11) 0.1269(16) 0.2522(8) 0.039(4) Uani 0.58 1 d . U P C 2
C8A C 0.2945(7) 0.2205(10) 0.1955(4) 0.041(3) Uani 0.58 1 d G U P C 2
C9A C 0.2488(5) 0.3028(11) 0.1461(4) 0.044(3) Uani 0.58 1 d G U P C 2
H9A H 0.1930 0.2937 0.1465 0.053 Uiso 0.58 1 calc R U P C 2
C10A C 0.2864(6) 0.3987(13) 0.0960(5) 0.045(4) Uani 0.58 1 d G U P C 2
H10A H 0.2558 0.4538 0.0630 0.054 Uiso 0.58 1 calc R U P C 2
C11A C 0.3698(6) 0.4123(15) 0.0954(6) 0.080(5) Uani 0.58 1 d G U P C 2
H11A H 0.3949 0.4765 0.0619 0.096 Uiso 0.58 1 calc R U P C 2
C12A C 0.4155(5) 0.3300(15) 0.1449(6) 0.115(7) Uani 0.58 1 d G U P C 2
H12A H 0.4713 0.3391 0.1444 0.137 Uiso 0.58 1 calc R U P C 2
C13A C 0.3778(7) 0.2341(12) 0.1949(5) 0.076(4) Uani 0.58 1 d G U P C 2
H13A H 0.4084 0.1790 0.2280 0.092 Uiso 0.58 1 calc R U P C 2
C14 C -0.025(2) -0.424(6) 0.534(3) 0.183(12) Uani 0.5 1 d D U P . .
H14A H -0.0737 -0.3696 0.5177 0.219 Uiso 0.5 1 calc R U P A .
H14B H -0.0398 -0.4937 0.5723 0.219 Uiso 0.5 1 calc R U P . .
C15 C 0.007(2) -0.528(5) 0.475(3) 0.173(12) Uani 0.5 1 d D U P A .
H15A H -0.0332 -0.6054 0.4614 0.260 Uiso 0.5 1 calc R U P . .
H15B H 0.0203 -0.4600 0.4359 0.260 Uiso 0.5 1 calc R U P . .
H15C H 0.0542 -0.5842 0.4906 0.260 Uiso 0.5 1 calc R U P . .

loop_
_atom_site_aniso_label
_atom_site_aniso_U_11
_atom_site_aniso_U_22
_atom_site_aniso_U_33
_atom_site_aniso_U_23
_atom_site_aniso_U_13
_atom_site_aniso_U_12
S1 0.0189(8) 0.0361(9) 0.0532(11) 0.000 -0.0026(9) 0.000
O1 0.039(2) 0.062(3) 0.055(2) -0.016(2) 0.0061(19) -0.0188(19)
O2 0.077(3) 0.132(5) 0.095(4) 0.066(4) -0.047(3) -0.080(3)
O3 0.189(15) 0.106(9) 0.060(7) -0.012(6) 0.004(8) -0.062(9)
N1 0.012(4) 0.020(4) 0.029(4) 0.002(4) 0.008(4) -0.003(3)
N2 0.020(6) 0.030(7) 0.029(6) -0.006(5) -0.007(6) 0.018(5)
C1 0.020(4) 0.015(4) 0.015(4) 0.002(4) -0.006(4) 0.008(4)
C2 0.008(6) 0.016(5) 0.025(6) -0.009(4) 0.002(4) -0.006(4)
C3 0.020(5) 0.037(6) 0.042(6) 0.007(5) 0.004(5) -0.002(5)
C4 0.047(7) 0.050(7) 0.053(7) 0.010(6) 0.005(6) -0.008(5)
C5 0.043(7) 0.036(8) 0.038(7) 0.005(5) -0.001(5) 0.004(6)
C6 0.053(6) 0.026(6) 0.036(7) 0.003(5) -0.007(5) -0.006(5)
C7 0.018(7) 0.016(7) 0.022(7) -0.002(5) -0.004(5) 0.004(5)
C8 0.018(6) 0.019(6) 0.027(6) -0.005(5) 0.004(5) 0.005(5)
C9 0.026(5) 0.021(5) 0.030(6) -0.003(5) -0.003(5) 0.002(5)
C10 0.043(6) 0.030(6) 0.038(7) 0.000(5) 0.003(5) 0.000(5)
C11 0.027(9) 0.058(13) 0.080(14) 0.001(11) 0.021(10) -0.020(9)
C12 0.038(8) 0.045(8) 0.047(7) 0.007(6) 0.009(6) -0.007(6)
C13 0.033(6) 0.042(6) 0.030(6) 0.006(5) 0.005(5) 0.001(6)
N1A 0.039(6) 0.034(6) 0.057(7) -0.019(5) -0.008(5) 0.013(4)
N2A 0.031(4) 0.034(5) 0.072(6) -0.023(5) -0.008(5) 0.008(4)
C1A 0.041(7) 0.023(5) 0.035(6) -0.001(5) 0.000(6) -0.001(6)
C2A 0.066(8) 0.022(5) 0.033(6) 0.004(4) 0.011(6) 0.004(5)
C3A 0.043(7) 0.051(7) 0.061(8) 0.005(6) 0.014(6) 0.001(6)
C4A 0.060(10) 0.077(11) 0.049(8) 0.013(7) 0.012(7) -0.004(8)
C5A 0.071(11) 0.041(8) 0.027(6) 0.003(6) -0.008(6) 0.002(7)
C6A 0.046(7) 0.043(8) 0.061(9) -0.023(8) -0.003(7) 0.018(6)
C7A 0.064(11) 0.020(7) 0.034(8) -0.008(6) 0.002(8) 0.000(7)
C8A 0.039(9) 0.026(6) 0.057(8) -0.007(5) 0.017(6) -0.005(5)
C9A 0.071(8) 0.038(7) 0.024(6) -0.008(6) 0.013(6) -0.027(6)
C10A 0.082(10) 0.021(6) 0.031(6) 0.001(5) 0.013(6) -0.003(6)
C11A 0.065(10) 0.086(13) 0.089(11) 0.013(9) 0.016(9) -0.008(8)
C12A 0.050(9) 0.164(18) 0.129(14) 0.053(13) 0.021(9) 0.026(11)
C13A 0.073(10) 0.063(8) 0.094(11) 0.035(8) 0.040(9) 0.021(7)
C14 0.26(2) 0.12(3) 0.169(19) 0.021(15) 0.151(18) 0.04(2)
C15 0.27(2) 0.10(3) 0.155(19) 0.005(14) 0.163(17) 0.04(2)

loop_
_atom_type_symbol
_atom_type_description
_atom_type_scat_dispersion_real
_atom_type_scat_dispersion_imag
_atom_type_scat_source
C C 0.0033 0.0016 'International Tables Vol C Tables 4.2.6.8 and 6.1.1.4'
H H 0.0000 0.0000 'International Tables Vol C Tables 4.2.6.8 and 6.1.1.4'
N N 0.0061 0.0033 'International Tables Vol C Tables 4.2.6.8 and 6.1.1.4'
O O 0.0106 0.0060 'International Tables Vol C Tables 4.2.6.8 and 6.1.1.4'
S S 0.1246 0.1234 'International Tables Vol C Tables 4.2.6.8 and 6.1.1.4'

loop_
_geom_angle_atom_site_label_1
_geom_angle_atom_site_label_2
_geom_angle_atom_site_label_3
_geom_angle
_geom_angle_site_symmetry_1
_geom_angle_site_symmetry_3
O2 S1 O2 111.8(6) . 4_554
O2 S1 O1 107.4(3) . .
O2 S1 O1 109.2(2) 4_554 .
O2 S1 O1 109.2(2) . 4_554
O2 S1 O1 107.4(3) 4_554 4_554
O1 S1 O1 111.9(4) . 4_554
C14 O3 H3B 109.5 . .
C2 N1 C7 109.4(12) . .
C2 N1 H1 125.3 . .
C7 N1 H1 125.3 . .
C1 N2 C7 110.5(13) . .
C1 N2 H2 124.7 . .
C7 N2 H2 124.7 . .
N2 C1 C2 106.3(9) . .
N2 C1 C6 133.7(9) . .
C2 C1 C6 120.0 . .
N1 C2 C1 109.2(9) . .
N1 C2 C3 130.8(9) . .
C1 C2 C3 120.0 . .
C4 C3 C2 120.0 . .
C4 C3 H3 120.0 . .
C2 C3 H3 120.0 . .
C3 C4 C5 120.0 . .
C3 C4 H4 120.0 . .
C5 C4 H4 120.0 . .
C4 C5 C6 120.0 . .
C4 C5 H5 120.0 . .
C6 C5 H5 120.0 . .
C5 C6 C1 120.0 . .
C5 C6 H6 120.0 . .
C1 C6 H6 120.0 . .
N1 C7 N2 104.6(14) . .
N1 C7 C8 127.8(15) . .
N2 C7 C8 127.5(16) . .
C9 C8 C13 120.0 . .
C9 C8 C7 119.9(12) . .
C13 C8 C7 120.1(12) . .
C10 C9 C8 120.0 . .
C10 C9 H9 120.0 . .
C8 C9 H9 120.0 . .
C9 C10 C11 120.0 . .
C9 C10 H10 120.0 . .
C11 C10 H10 120.0 . .
C12 C11 C10 120.0 . .
C12 C11 H11 120.0 . .
C10 C11 H11 120.0 . .
C13 C12 C11 120.0 . .
C13 C12 H12 120.0 . .
C11 C12 H12 120.0 . .
C12 C13 C8 120.0 . .
C12 C13 H13 120.0 . .
C8 C13 H13 120.0 . .
C7A N1A C2A 106.1(13) . .
C7A N1A H1A 127.0 . .
C2A N1A H1A 127.0 . .
C7A N2A C1A 108.5(12) . .
C7A N2A H2A 125.7 . .
C1A N2A H2A 125.7 . .
N2A C1A C2A 105.4(9) . .
N2A C1A C6A 134.5(9) . .
C2A C1A C6A 120.0 . .
C3A C2A C1A 120.0 . .
C3A C2A N1A 133.0(8) . .
C1A C2A N1A 107.0(9) . .
C4A C3A C2A 120.0 . .
C4A C3A H3A 120.0 . .
C2A C3A H3A 120.0 . .
C5A C4A C3A 120.0 . .
C5A C4A H4A 120.0 . .
C3A C4A H4A 120.0 . .
C4A C5A C6A 120.0 . .
C4A C5A H5A 120.0 . .
C6A C5A H5A 120.0 . .
C5A C6A C1A 120.0 . .
C5A C6A H6A 120.0 . .
C1A C6A H6A 120.0 . .
N1A C7A N2A 113.0(16) . .
N1A C7A C8A 121.8(16) . .
N2A C7A C8A 125.2(15) . .
C9A C8A C13A 120.0 . .
C9A C8A C7A 123.0(10) . .
C13A C8A C7A 116.9(10) . .
C8A C9A C10A 120.0 . .
C8A C9A H9A 120.0 . .
C10A C9A H9A 120.0 . .
C11A C10A C9A 120.0 . .
C11A C10A H10A 120.0 . .
C9A C10A H10A 120.0 . .
C10A C11A C12A 120.0 . .
C10A C11A H11A 120.0 . .
C12A C11A H11A 120.0 . .
C11A C12A C13A 120.0 . .
C11A C12A H12A 120.0 . .
C13A C12A H12A 120.0 . .
C12A C13A C8A 120.0 . .
C12A C13A H13A 120.0 . .
C8A C13A H13A 120.0 . .
O3 C14 C15 114.3(11) . .
O3 C14 H14A 108.7 . .
C15 C14 H14A 108.7 . .
O3 C14 H14B 108.7 . .
C15 C14 H14B 108.7 . .
H14A C14 H14B 107.6 . .
C14 C15 H15A 109.5 . .
C14 C15 H15B 109.5 . .
H15A C15 H15B 109.5 . .
C14 C15 H15C 109.5 . .
H15A C15 H15C 109.5 . .
H15B C15 H15C 109.5 . .

loop_
_geom_bond_atom_site_label_1
_geom_bond_atom_site_label_2
_geom_bond_distance
_geom_bond_site_symmetry_2
S1 O2 1.448(4) .
S1 O2 1.448(4) 4_554
S1 O1 1.451(4) .
S1 O1 1.451(4) 4_554
O3 C14 1.455(10) .
O3 H3B 0.8200 .
N1 C2 1.329(12) .
N1 C7 1.36(2) .
N1 H1 0.8600 .
N2 C1 1.309(13) .
N2 C7 1.41(2) .
N2 H2 0.8600 .
C1 C2 1.3900 .
C1 C6 1.3900 .
C2 C3 1.3900 .
C3 C4 1.3900 .
C3 H3 0.9300 .
C4 C5 1.3900 .
C4 H4 0.9300 .
C5 C6 1.3900 .
C5 H5 0.9300 .
C6 H6 0.9300 .
C7 C8 1.429(17) .
C8 C9 1.3900 .
C8 C13 1.3900 .
C9 C10 1.3900 .
C9 H9 0.9300 .
C10 C11 1.3900 .
C10 H10 0.9300 .
C11 C12 1.3900 .
C11 H11 0.9300 .
C12 C13 1.3900 .
C12 H12 0.9300 .
C13 H13 0.9300 .
N1A C7A 1.29(2) .
N1A C2A 1.415(12) .
N1A H1A 0.8600 .
N2A C7A 1.313(18) .
N2A C1A 1.370(11) .
N2A H2A 0.8600 .
C1A C2A 1.3900 .
C1A C6A 1.3900 .
C2A C3A 1.3900 .
C3A C4A 1.3900 .
C3A H3A 0.9300 .
C4A C5A 1.3900 .
C4A H4A 0.9300 .
C5A C6A 1.3900 .
C5A H5A 0.9300 .
C6A H6A 0.9300 .
C7A C8A 1.455(17) .
C8A C9A 1.3900 .
C8A C13A 1.3900 .
C9A C10A 1.3900 .
C9A H9A 0.9300 .
C10A C11A 1.3900 .
C10A H10A 0.9300 .
C11A C12A 1.3900 .
C11A H11A 0.9300 .
C12A C13A 1.3900 .
C12A H12A 0.9300 .
C13A H13A 0.9300 .
C14 C15 1.508(10) .
C14 H14A 0.9700 .
C14 H14B 0.9700 .
C15 H15A 0.9600 .
C15 H15B 0.9600 .
C15 H15C 0.9600 .

loop_
_geom_torsion_atom_site_label_1
_geom_torsion_atom_site_label_2
_geom_torsion_atom_site_label_3
_geom_torsion_atom_site_label_4
_geom_torsion
_geom_torsion_site_symmetry_1
_geom_torsion_site_symmetry_2
_geom_torsion_site_symmetry_3
_geom_torsion_site_symmetry_4
C7 N2 C1 C2 -0.4(12) . . . .
C7 N2 C1 C6 177.5(11) . . . .
C7 N1 C2 C1 -0.1(12) . . . .
C7 N1 C2 C3 -177.8(10) . . . .
N2 C1 C2 N1 0.3(9) . . . .
C6 C1 C2 N1 -178.0(10) . . . .
N2 C1 C2 C3 178.3(9) . . . .
C6 C1 C2 C3 0.0 . . . .
N1 C2 C3 C4 177.5(13) . . . .
C1 C2 C3 C4 0.0 . . . .
C2 C3 C4 C5 0.0 . . . .
C3 C4 C5 C6 0.0 . . . .
C4 C5 C6 C1 0.0 . . . .
N2 C1 C6 C5 -177.7(12) . . . .
C2 C1 C6 C5 0.0 . . . .
C2 N1 C7 N2 -0.2(15) . . . .
C2 N1 C7 C8 -177.5(14) . . . .
C1 N2 C7 N1 0.4(16) . . . .
C1 N2 C7 C8 177.7(14) . . . .
N1 C7 C8 C9 -2(2) . . . .
N2 C7 C8 C9 -178.8(13) . . . .
N1 C7 C8 C13 178.3(13) . . . .
N2 C7 C8 C13 2(2) . . . .
C13 C8 C9 C10 0.0 . . . .
C7 C8 C9 C10 -179.7(14) . . . .
C8 C9 C10 C11 0.0 . . . .
C9 C10 C11 C12 0.0 . . . .
C10 C11 C12 C13 0.0 . . . .
C11 C12 C13 C8 0.0 . . . .
C9 C8 C13 C12 0.0 . . . .
C7 C8 C13 C12 179.7(14) . . . .
C7A N2A C1A C2A -1.3(9) . . . .
C7A N2A C1A C6A -177.9(9) . . . .
N2A C1A C2A C3A -177.2(8) . . . .
C6A C1A C2A C3A 0.0 . . . .
N2A C1A C2A N1A 1.7(7) . . . .
C6A C1A C2A N1A 178.8(8) . . . .
C7A N1A C2A C3A 177.2(9) . . . .
C7A N1A C2A C1A -1.5(9) . . . .
C1A C2A C3A C4A 0.0 . . . .
N1A C2A C3A C4A -178.5(10) . . . .
C2A C3A C4A C5A 0.0 . . . .
C3A C4A C5A C6A 0.0 . . . .
C4A C5A C6A C1A 0.0 . . . .
N2A C1A C6A C5A 176.2(11) . . . .
C2A C1A C6A C5A 0.0 . . . .
C2A N1A C7A N2A 0.7(13) . . . .
C2A N1A C7A C8A -178.4(10) . . . .
C1A N2A C7A N1A 0.4(13) . . . .
C1A N2A C7A C8A 179.5(10) . . . .
N1A C7A C8A C9A -6.7(16) . . . .
N2A C7A C8A C9A 174.3(9) . . . .
N1A C7A C8A C13A 169.1(10) . . . .
N2A C7A C8A C13A -9.9(15) . . . .
C13A C8A C9A C10A 0.0 . . . .
C7A C8A C9A C10A 175.8(10) . . . .
C8A C9A C10A C11A 0.0 . . . .
C9A C10A C11A C12A 0.0 . . . .
C10A C11A C12A C13A 0.0 . . . .
C11A C12A C13A C8A 0.0 . . . .
C9A C8A C13A C12A 0.0 . . . .
C7A C8A C13A C12A -176.0(10) . . . .
